data_4509147
loop_
_publ_author_name
'Mondal, Raju'
'Basu, Tannistha'
'Sadhukhan, Dipali'
'Chattopadhyay, Tanmay'
'Bhunia, Manas kumar'

_publ_contact_author
;
Dr. Raju Mondal 
;
_publ_section_title
;
 Influence of Anion on the Coordination Mode of a Flexible Neutral Ligand
 in Zn(II) Complexes: From Discrete Zero-Dimensional to Infinite 1D
 Helical Chains, 2D Nanoporous Bilayer Networks, and 3D Interpenetrated
 Metal&#x2212;Organic Frameworks
;
_journal_issue 2
_journal_name_full 'Crystal Growth &amp; Design'
_journal_page_first 1095
_journal_paper_doi 10.1021/cg800923g
_journal_volume 9
_journal_year 2009
_chemical_formula_sum 'C11 H16 N4 O4 S Zn'
_chemical_formula_weight 365.71
_chemical_name_systematic
; 
 ? 
;
_space_group_IT_number 52
_symmetry_cell_setting orthorhombic
_symmetry_space_group_name_Hall '-P 2a 2bc'
_symmetry_space_group_name_H-M 'P n n a'
_atom_sites_solution_hydrogens geom
_atom_sites_solution_primary direct
_atom_sites_solution_secondary difmap
_audit_creation_method SHELXL-97
_cell_angle_alpha 90.00
_cell_angle_beta 90.00
_cell_angle_gamma 90.00
_cell_formula_units_Z 8
_cell_length_a 22.833(4)
_cell_length_b 14.036(2)
_cell_length_c 8.6926(15)
_cell_measurement_reflns_used 5668
_cell_measurement_temperature 120(2)
_cell_measurement_theta_max 26.59
_cell_measurement_theta_min 2.29
_cell_volume 2785.8(8)
_computing_cell_refinement 'Bruker SMART'
_computing_data_collection 'Bruker SMART'
_computing_data_reduction 'Bruker SHELXTL'
_computing_molecular_graphics 'Bruker SHELXTL'
_computing_publication_material 'Bruker SHELXTL'
_computing_structure_refinement 'SHELXL-97 (Sheldrick, 1997)'
_computing_structure_solution 'SHELXS-97 (Sheldrick, 1990)'
_diffrn_ambient_temperature 120(2)
_diffrn_detector_area_resol_mean 8
_diffrn_measured_fraction_theta_full 0.973
_diffrn_measured_fraction_theta_max 0.973
_diffrn_measurement_device_type 'Bruker APEX-2 CCD area detector'
_diffrn_measurement_method '/w scans'
_diffrn_radiation_monochromator graphite
_diffrn_radiation_source 'fine-focus sealed tube'
_diffrn_radiation_type MoK\a
_diffrn_radiation_wavelength 0.71073
_diffrn_reflns_av_R_equivalents 0.0896
_diffrn_reflns_av_sigmaI/netI 0.0582
_diffrn_reflns_limit_h_max 29
_diffrn_reflns_limit_h_min -29
_diffrn_reflns_limit_k_max 18
_diffrn_reflns_limit_k_min -17
_diffrn_reflns_limit_l_max 11
_diffrn_reflns_limit_l_min -11
_diffrn_reflns_number 28106
_diffrn_reflns_theta_full 28.81
_diffrn_reflns_theta_max 28.81
_diffrn_reflns_theta_min 1.78
_diffrn_standards_decay_% 0
_exptl_absorpt_coefficient_mu 1.935
_exptl_absorpt_correction_type none
_exptl_crystal_colour colourless
_exptl_crystal_density_diffrn 1.744
_exptl_crystal_density_meas ?
_exptl_crystal_density_method 'not measured'
_exptl_crystal_description Needle
_exptl_crystal_F_000 1504
_exptl_crystal_size_max 0.20
_exptl_crystal_size_mid 0.14
_exptl_crystal_size_min 0.12
_refine_diff_density_max 0.840
_refine_diff_density_min -1.134
_refine_diff_density_rms 0.128
_refine_ls_extinction_method none
_refine_ls_goodness_of_fit_ref 1.040
_refine_ls_hydrogen_treatment mixed
_refine_ls_matrix_type full
_refine_ls_number_parameters 233
_refine_ls_number_reflns 3546
_refine_ls_number_restraints 0
_refine_ls_restrained_S_all 1.040
_refine_ls_R_factor_all 0.0855
_refine_ls_R_factor_gt 0.0535
_refine_ls_shift/su_max 0.000
_refine_ls_shift/su_mean 0.000
_refine_ls_structure_factor_coef Fsqd
_refine_ls_weighting_details 'calc w=1/[\s^2^(Fo^2^)+(0.0609P)^2^+7.1771P] where P=(Fo^2^+2Fc^2^)/3'
_refine_ls_weighting_scheme calc
_refine_ls_wR_factor_gt 0.1221
_refine_ls_wR_factor_ref 0.1373
_reflns_number_gt 2484
_reflns_number_total 3546
_reflns_threshold_expression I>2\s(I)
_cod_data_source_file cg800923gsup9.cif
_cod_data_source_block rm1
_cod_depositor_comments
;
The following automatic conversions were performed:

'_symmetry_cell_setting' value 'Orthorhombic' changed to
'orthorhombic' according to
/home/saulius/struct/CIF-dictionaries/cif_core.dic dictionary named
'cif_core.dic' version 2.4.2 from 2011-04-26.

Automatic conversion script
Id: cif_fix_values 1891 2012-01-12 08:04:46Z andrius 

The following automatic conversions were performed:

'_exptl_crystal_density_meas' value 'not measured' was changed to '?'
- the value is perceived as not measured.

Automatic conversion script
Id: cif_fix_values 3008 2015-01-20 13:52:24Z robertas 
;
_cod_original_sg_symbol_H-M Pnna
_cod_database_code 4509147

loop_
_symmetry_equiv_pos_as_xyz
'x, y, z'
'-x+1/2, -y, z'
'-x+1/2, y+1/2, -z+1/2'
'x, -y+1/2, -z+1/2'
'-x, -y, -z'
'x-1/2, y, -z'
'x-1/2, -y-1/2, z-1/2'
'-x, y-1/2, z-1/2'

loop_
_atom_site_label
_atom_site_type_symbol
_atom_site_fract_x
_atom_site_fract_y
_atom_site_fract_z
_atom_site_U_iso_or_equiv
_atom_site_adp_type
_atom_site_occupancy
_atom_site_symmetry_multiplicity
_atom_site_calc_flag
_atom_site_refinement_flags
Zn1 Zn 0.44966(3) 0.2500 0.2500 0.01806(17) Uani 1 2 d S
Zn2 Zn 0.29502(3) 0.2500 -0.2500 0.01648(17) Uani 1 2 d S
S1 S 0.36035(4) 0.16026(7) 0.03355(11) 0.0185(2) Uani 1 1 d .
N4 N 0.24227(14) 0.3382(3) 0.0347(4) 0.0191(7) Uani 1 1 d .
O1 O 0.34592(12) 0.1653(2) -0.1346(3) 0.0232(6) Uani 1 1 d .
N3 N 0.24496(13) 0.3362(2) -0.1227(3) 0.0174(6) Uani 1 1 d .
O4 O 0.38848(12) 0.06909(19) 0.0649(3) 0.0226(6) Uani 1 1 d .
O3 O 0.30740(12) 0.1746(2) 0.1242(3) 0.0253(6) Uani 1 1 d .
O2 O 0.40313(12) 0.23885(19) 0.0635(3) 0.0226(6) Uani 1 1 d .
C7 C 0.12367(16) 0.5069(3) -0.0496(5) 0.0214(8) Uani 1 1 d .
C5 C 0.17469(15) 0.4388(3) -0.0445(4) 0.0171(7) Uani 1 1 d .
C4 C 0.20030(16) 0.3986(3) 0.0845(5) 0.0212(8) Uani 1 1 d .
C2 C 0.06904(15) 0.4655(3) -0.1223(4) 0.0166(7) Uani 1 1 d .
C6 C 0.20372(15) 0.3974(3) -0.1710(4) 0.0168(7) Uani 1 1 d .
C11 C 0.1930(2) 0.4148(3) -0.3382(5) 0.0244(9) Uani 1 1 d .
C10 C 0.1867(2) 0.4095(4) 0.2519(5) 0.0327(10) Uani 1 1 d .
H10A H 0.2164 0.3783 0.3117 0.049 Uiso 1 1 calc R
H10B H 0.1493 0.3813 0.2736 0.049 Uiso 1 1 calc R
H10C H 0.1857 0.4760 0.2779 0.049 Uiso 1 1 calc R
H7B H 0.1157(15) 0.525(3) 0.046(5) 0.005(9) Uiso 1 1 d .
H7A H 0.1341(17) 0.561(3) -0.109(5) 0.013(10) Uiso 1 1 d .
H444 H 0.264(2) 0.299(3) 0.086(5) 0.027(12) Uiso 1 1 d .
H11C H 0.221(2) 0.389(4) -0.407(7) 0.050(16) Uiso 1 1 d .
H11B H 0.160(3) 0.388(5) -0.366(8) 0.07(2) Uiso 1 1 d .
H11A H 0.186(2) 0.486(5) -0.354(7) 0.063(18) Uiso 1 1 d .
N1 N -0.00004(13) 0.3627(2) -0.2030(4) 0.0180(6) Uani 1 1 d .
C8 C 0.0754(2) 0.2842(3) -0.0462(5) 0.0239(8) Uani 1 1 d .
N2 N -0.01266(14) 0.4517(2) -0.2557(4) 0.0194(7) Uani 1 1 d .
C1 C 0.04967(16) 0.3704(3) -0.1204(4) 0.0176(8) Uani 1 1 d .
C9 C 0.02202(18) 0.6184(3) -0.2463(5) 0.0247(8) Uani 1 1 d .
H9A H -0.0181 0.6377 -0.2344 0.037 Uiso 1 1 calc R
H9B H 0.0341 0.6289 -0.3507 0.037 Uiso 1 1 calc R
H9C H 0.0463 0.6551 -0.1784 0.037 Uiso 1 1 calc R
C3 C 0.02775(16) 0.5152(3) -0.2082(4) 0.0183(8) Uani 1 1 d .
H222 H -0.044(2) 0.459(4) -0.314(7) 0.050(16) Uiso 1 1 d .
H8C H 0.045(2) 0.236(4) -0.050(6) 0.039(15) Uiso 1 1 d .
H8B H 0.086(2) 0.296(3) 0.050(6) 0.027(12) Uiso 1 1 d .
H8A H 0.108(3) 0.268(4) -0.091(7) 0.039(15) Uiso 1 1 d .

loop_
_atom_site_aniso_label
_atom_site_aniso_U_11
_atom_site_aniso_U_22
_atom_site_aniso_U_33
_atom_site_aniso_U_23
_atom_site_aniso_U_13
_atom_site_aniso_U_12
Zn1 0.0169(3) 0.0173(3) 0.0200(3) 0.0004(3) 0.000 0.000
Zn2 0.0177(3) 0.0174(3) 0.0144(3) -0.0009(3) 0.000 0.000
S1 0.0198(4) 0.0190(5) 0.0166(4) 0.0015(4) -0.0027(4) -0.0013(4)
N4 0.0217(16) 0.0250(17) 0.0107(14) -0.0008(14) -0.0005(12) 0.0047(14)
O1 0.0287(14) 0.0253(15) 0.0156(13) 0.0017(12) -0.0073(11) 0.0039(12)
N3 0.0205(15) 0.0176(16) 0.0139(15) -0.0010(13) 0.0010(12) 0.0017(12)
O4 0.0247(14) 0.0198(14) 0.0235(15) 0.0012(12) -0.0070(11) -0.0001(11)
O3 0.0216(13) 0.0307(16) 0.0237(15) 0.0048(13) 0.0035(11) 0.0008(12)
O2 0.0243(14) 0.0222(15) 0.0212(14) 0.0046(12) -0.0044(11) -0.0052(11)
C7 0.0221(19) 0.021(2) 0.021(2) -0.0033(18) -0.0021(15) -0.0002(16)
C5 0.0175(17) 0.0167(18) 0.0169(18) -0.0014(15) -0.0015(14) -0.0008(14)
C4 0.0212(19) 0.023(2) 0.0190(19) -0.0042(16) -0.0027(15) 0.0016(15)
C2 0.0167(17) 0.0179(18) 0.0151(18) -0.0043(15) 0.0010(14) -0.0012(14)
C6 0.0176(17) 0.0141(17) 0.0186(19) -0.0008(15) -0.0004(14) -0.0023(14)
C11 0.024(2) 0.028(2) 0.020(2) 0.0002(18) -0.0011(16) 0.0013(18)
C10 0.030(2) 0.051(3) 0.0165(19) -0.005(2) -0.0025(17) 0.014(2)
N1 0.0208(15) 0.0123(15) 0.0209(15) 0.0004(13) -0.0025(12) -0.0025(12)
C8 0.028(2) 0.019(2) 0.025(2) 0.0055(18) -0.0033(18) 0.0012(17)
N2 0.0184(15) 0.0182(15) 0.0215(16) 0.0038(14) -0.0028(14) 0.0017(12)
C1 0.0194(17) 0.0168(18) 0.0167(18) 0.0014(15) -0.0003(14) 0.0001(14)
C9 0.0227(19) 0.022(2) 0.030(2) 0.0083(18) -0.0012(17) 0.0008(16)
C3 0.0213(18) 0.0195(19) 0.0141(17) -0.0037(15) 0.0026(14) -0.0007(15)

loop_
_atom_type_symbol
_atom_type_description
_atom_type_scat_dispersion_real
_atom_type_scat_dispersion_imag
_atom_type_scat_source
C C 0.0033 0.0016 'International Tables Vol C Tables 4.2.6.8 and 6.1.1.4'
H H 0.0000 0.0000 'International Tables Vol C Tables 4.2.6.8 and 6.1.1.4'
N N 0.0061 0.0033 'International Tables Vol C Tables 4.2.6.8 and 6.1.1.4'
O O 0.0106 0.0060 'International Tables Vol C Tables 4.2.6.8 and 6.1.1.4'
S S 0.1246 0.1234 'International Tables Vol C Tables 4.2.6.8 and 6.1.1.4'
Zn Zn 0.2839 1.4301 'International Tables Vol C Tables 4.2.6.8 and 6.1.1.4'

loop_
_geom_angle_atom_site_label_1
_geom_angle_atom_site_label_2
_geom_angle_atom_site_label_3
_geom_angle
_geom_angle_site_symmetry_1
_geom_angle_site_symmetry_3
O2 Zn1 O2 113.78(17) 4 .
O2 Zn1 N1 101.96(12) 4 7_666
O2 Zn1 N1 114.89(12) . 7_666
O2 Zn1 N1 114.89(12) 4 6_655
O2 Zn1 N1 101.96(12) . 6_655
N1 Zn1 N1 109.80(18) 7_666 6_655
O1 Zn2 O1 106.47(17) . 4_554
O1 Zn2 N3 104.92(12) . 4_554
O1 Zn2 N3 115.29(12) 4_554 4_554
O1 Zn2 N3 115.29(12) . .
O1 Zn2 N3 104.92(12) 4_554 .
N3 Zn2 N3 110.24(18) 4_554 .
O3 S1 O4 112.69(17) . .
O3 S1 O2 110.23(17) . .
O4 S1 O2 109.09(16) . .
O3 S1 O1 109.78(16) . .
O4 S1 O1 108.69(16) . .
O2 S1 O1 106.14(16) . .
C4 N4 N3 111.4(3) . .
C4 N4 H444 130(3) . .
N3 N4 H444 119(3) . .
S1 O1 Zn2 131.57(18) . .
C6 N3 N4 105.5(3) . .
C6 N3 Zn2 128.0(3) . .
N4 N3 Zn2 126.2(2) . .
S1 O2 Zn1 124.12(17) . .
C5 C7 C2 113.9(3) . .
C5 C7 H7B 108(2) . .
C2 C7 H7B 109(2) . .
C5 C7 H7A 109(2) . .
C2 C7 H7A 107(2) . .
H7B C7 H7A 110(4) . .
C4 C5 C6 105.4(3) . .
C4 C5 C7 127.4(4) . .
C6 C5 C7 127.0(3) . .
N4 C4 C5 107.2(3) . .
N4 C4 C10 121.5(4) . .
C5 C4 C10 131.2(4) . .
C3 C2 C1 105.6(3) . .
C3 C2 C7 126.2(3) . .
C1 C2 C7 128.2(3) . .
N3 C6 C5 110.5(3) . .
N3 C6 C11 121.5(3) . .
C5 C6 C11 127.9(3) . .
C6 C11 H11C 116(3) . .
C6 C11 H11B 110(4) . .
H11C C11 H11B 104(5) . .
C6 C11 H11A 108(4) . .
H11C C11 H11A 113(5) . .
H11B C11 H11A 104(5) . .
C4 C10 H10A 109.5 . .
C4 C10 H10B 109.5 . .
H10A C10 H10B 109.5 . .
C4 C10 H10C 109.5 . .
H10A C10 H10C 109.5 . .
H10B C10 H10C 109.5 . .
C1 N1 N2 106.5(3) . .
C1 N1 Zn1 131.0(3) . 6
N2 N1 Zn1 122.4(2) . 6
C1 C8 H8C 106(3) . .
C1 C8 H8B 111(3) . .
H8C C8 H8B 112(5) . .
C1 C8 H8A 111(4) . .
H8C C8 H8A 114(5) . .
H8B C8 H8A 103(5) . .
C3 N2 N1 111.0(3) . .
C3 N2 H222 131(4) . .
N1 N2 H222 118(4) . .
N1 C1 C2 109.5(3) . .
N1 C1 C8 119.9(3) . .
C2 C1 C8 130.6(4) . .
C3 C9 H9A 109.5 . .
C3 C9 H9B 109.5 . .
H9A C9 H9B 109.5 . .
C3 C9 H9C 109.5 . .
H9A C9 H9C 109.5 . .
H9B C9 H9C 109.5 . .
N2 C3 C2 107.3(3) . .
N2 C3 C9 120.9(3) . .
C2 C3 C9 131.7(4) . .

loop_
_geom_bond_atom_site_label_1
_geom_bond_atom_site_label_2
_geom_bond_distance
_geom_bond_site_symmetry_2
Zn1 O2 1.945(3) 4
Zn1 O2 1.945(3) .
Zn1 N1 1.997(3) 7_666
Zn1 N1 1.997(3) 6_655
Zn2 O1 1.942(3) .
Zn2 O1 1.942(3) 4_554
Zn2 N3 1.999(3) 4_554
Zn2 N3 1.999(3) .
S1 O3 1.457(3) .
S1 O4 1.458(3) .
S1 O2 1.496(3) .
S1 O1 1.500(3) .
N4 C4 1.351(5) .
N4 N3 1.370(4) .
N4 H444 0.85(5) .
N3 C6 1.342(5) .
C7 C5 1.507(5) .
C7 C2 1.514(5) .
C7 H7B 0.89(4) .
C7 H7A 0.94(4) .
C5 C4 1.385(5) .
C5 C6 1.409(5) .
C4 C10 1.496(6) .
C2 C3 1.390(5) .
C2 C1 1.406(5) .
C6 C11 1.494(6) .
C11 H11C 0.95(6) .
C11 H11B 0.88(7) .
C11 H11A 1.03(7) .
C10 H10A 0.9600 .
C10 H10B 0.9600 .
C10 H10C 0.9600 .
N1 C1 1.347(5) .
N1 N2 1.361(4) .
N1 Zn1 1.997(3) 6
C8 C1 1.492(5) .
C8 H8C 0.97(5) .
C8 H8B 0.89(5) .
C8 H8A 0.88(6) .
N2 C3 1.347(5) .
N2 H222 0.89(6) .
C9 C3 1.493(5) .
C9 H9A 0.9600 .
C9 H9B 0.9600 .
C9 H9C 0.9600 .
